data_2225837
loop_
_publ_author_name
'Khan, F. Nawaz'
'Manivel, P.'
'Prabakaran, K.'
'Hathwar, Venkatesha R.'
'Akkurt, Mehmet'

_publ_section_title
;
 5-(4-Chlorophenyl)-3-(2,4-dimethylthiazol-5-yl)-1,2,4-triazolo[3,4-<i>a</i>]isoquinoline
;
_journal_coeditor_code FJ2293
_journal_issue 5
_journal_name_full 'Acta Crystallographica Section E'
_journal_page_first o1056
_journal_page_last o1057
_journal_paper_doi 10.1107/S160053681001278X
_journal_volume 66
_journal_year 2010
_chemical_formula_iupac 'C21 H15 Cl N4 S'
_chemical_formula_moiety 'C21 H15 Cl N4 S'
_chemical_formula_structural 'C21 H15 Cl N4 S'
_chemical_formula_sum 'C21 H15 Cl N4 S'
_chemical_formula_weight 390.89
_chemical_name_systematic
;
5-(4-Chlorophenyl)-3-(2,4-dimethylthiazol-5-yl)-1,2,4-
triazolo[3,4-<i>a</i>]isoquinoline
;
_space_group_IT_number 2
_symmetry_cell_setting triclinic
_symmetry_space_group_name_Hall '-P 1'
_symmetry_space_group_name_H-M 'P -1'
_atom_sites_solution_hydrogens geom
_atom_sites_solution_primary direct
_atom_sites_solution_secondary difmap
_cell_angle_alpha 93.514(5)
_cell_angle_beta 94.805(5)
_cell_angle_gamma 105.963(6)
_cell_formula_units_Z 2
_cell_length_a 7.8286(5)
_cell_length_b 8.1754(6)
_cell_length_c 15.1264(9)
_cell_measurement_reflns_used 954
_cell_measurement_temperature 290(2)
_cell_measurement_theta_max 20.35
_cell_measurement_theta_min 1.95
_cell_volume 923.92(11)
_computing_cell_refinement 'CrysAlis Pro CCD (Oxford Diffraction, 2009)'
_computing_data_collection 'CrysAlis Pro CCD (Oxford Diffraction, 2009)'
_computing_data_reduction 'CrysAlis Pro RED (Oxford Diffraction, 2009)'
_computing_molecular_graphics 'ORTEP-3 (Farrugia, 1997)'
_computing_publication_material 'WinGX (Farrugia, 1999)'
_computing_structure_refinement 'SHELXL97 (Sheldrick, 2008)'
_computing_structure_solution 'SHELXS97 (Sheldrick, 2008)'
_diffrn_ambient_temperature 290(2)
_diffrn_measured_fraction_theta_full 0.995
_diffrn_measured_fraction_theta_max 0.995
_diffrn_measurement_device_type 'Oxford Xcalibur Eos (Nova) CCD detector'
_diffrn_measurement_method '\w scans'
_diffrn_radiation_monochromator graphite
_diffrn_radiation_source 'Enhance (Mo) X-ray Source'
_diffrn_radiation_type MoK\a
_diffrn_radiation_wavelength 0.71073
_diffrn_reflns_av_R_equivalents 0.0350
_diffrn_reflns_av_sigmaI/netI 0.0245
_diffrn_reflns_limit_h_max 9
_diffrn_reflns_limit_h_min -9
_diffrn_reflns_limit_k_max 9
_diffrn_reflns_limit_k_min -9
_diffrn_reflns_limit_l_max 18
_diffrn_reflns_limit_l_min -18
_diffrn_reflns_number 19579
_diffrn_reflns_reduction_process
;
;
_diffrn_reflns_theta_full 25.50
_diffrn_reflns_theta_max 25.50
_diffrn_reflns_theta_min 3.04
_exptl_absorpt_coefficient_mu 0.333
_exptl_absorpt_correction_T_max 0.9243
_exptl_absorpt_correction_T_min 0.8511
_exptl_absorpt_correction_type multi-scan
_exptl_absorpt_process_details '(CrysAlis Pro RED; Oxford Diffraction, 2009)'
_exptl_crystal_colour 'pale yellow'
_exptl_crystal_density_diffrn 1.405
_exptl_crystal_density_method 'Not Measured'
_exptl_crystal_description block
_exptl_crystal_F_000 404
_exptl_crystal_size_max 0.40
_exptl_crystal_size_mid 0.25
_exptl_crystal_size_min 0.24
_refine_diff_density_max 0.203
_refine_diff_density_min -0.205
_refine_ls_extinction_method none
_refine_ls_goodness_of_fit_ref 1.092
_refine_ls_hydrogen_treatment constr
_refine_ls_matrix_type full
_refine_ls_number_parameters 246
_refine_ls_number_reflns 3439
_refine_ls_number_restraints 0
_refine_ls_restrained_S_all 1.092
_refine_ls_R_factor_all 0.0546
_refine_ls_R_factor_gt 0.0367
_refine_ls_shift/su_max 0.000
_refine_ls_shift/su_mean 0.000
_refine_ls_structure_factor_coef Fsqd
_refine_ls_weighting_details 'calc w=1/[\s^2^(Fo^2^)+(0.0635P)^2^] where P=(Fo^2^+2Fc^2^)/3'
_refine_ls_weighting_scheme calc
_refine_ls_wR_factor_gt 0.1045
_refine_ls_wR_factor_ref 0.1109
_reflns_number_gt 2518
_reflns_number_total 3439
_reflns_threshold_expression I>2sigma(I)
_cod_data_source_file fj2293.cif
_cod_data_source_block I
_cod_database_code 2225837
_cod_database_fobs_code 2225837

loop_
_symmetry_equiv_pos_site_id
_symmetry_equiv_pos_as_xyz
1 x,y,z
2 -x,-y,-z

loop_
_atom_site_type_symbol
_atom_site_label
_atom_site_fract_x
_atom_site_fract_y
_atom_site_fract_z
_atom_site_U_iso_or_equiv
_atom_site_adp_type
_atom_site_calc_flag
_atom_site_refinement_flags
_atom_site_occupancy
_atom_site_disorder_assembly
_atom_site_disorder_group
S S1 0.55766(7) 0.44377(7) 0.27355(3) 0.05951(19) Uani d . 1 . .
Cl Cl1 0.90834(9) 0.16939(8) 0.06573(5) 0.0843(2) Uani d . 1 . .
N N1 0.84486(17) 0.86756(18) 0.31082(9) 0.0404(3) Uani d . 1 . .
N N2 0.69901(19) 1.0456(2) 0.36035(10) 0.0527(4) Uani d . 1 . .
N N3 0.57837(19) 0.9079(2) 0.31201(11) 0.0552(4) Uani d . 1 . .
N N4 0.4093(2) 0.4452(2) 0.11718(11) 0.0566(4) Uani d . 1 . .
C C1 0.8562(2) 1.0182(2) 0.36077(11) 0.0422(4) Uani d . 1 . .
C C2 1.0238(2) 1.1181(2) 0.40777(11) 0.0424(4) Uani d . 1 . .
C C3 1.0384(3) 1.2657(2) 0.46264(12) 0.0518(5) Uani d . 1 . .
H H3 0.9390 1.3053 0.4684 0.062 Uiso calc R 1 . .
C C4 1.2006(3) 1.3523(2) 0.50822(13) 0.0567(5) Uani d . 1 . .
H H4 1.2103 1.4503 0.5452 0.068 Uiso calc R 1 . .
C C5 1.3493(3) 1.2952(3) 0.49973(13) 0.0572(5) Uani d . 1 . .
H H5 1.4581 1.3545 0.5313 0.069 Uiso calc R 1 . .
C C6 1.3375(2) 1.1514(3) 0.44506(13) 0.0542(5) Uani d . 1 . .
H H6 1.4388 1.1150 0.4390 0.065 Uiso calc R 1 . .
C C7 1.1733(2) 1.0589(2) 0.39819(11) 0.0444(4) Uani d . 1 . .
C C8 1.1543(2) 0.9065(2) 0.34138(12) 0.0466(4) Uani d . 1 . .
H H8 1.2558 0.8710 0.3341 0.056 Uiso calc R 1 . .
C C9 0.9971(2) 0.8117(2) 0.29783(11) 0.0423(4) Uani d . 1 . .
C C10 0.9794(2) 0.6564(2) 0.23864(11) 0.0428(4) Uani d . 1 . .
C C11 1.0353(2) 0.5235(3) 0.27137(13) 0.0519(5) Uani d . 1 . .
H H11 1.0870 0.5347 0.3299 0.062 Uiso calc R 1 . .
C C12 1.0157(3) 0.3744(3) 0.21852(14) 0.0573(5) Uani d . 1 . .
H H12 1.0532 0.2853 0.2412 0.069 Uiso calc R 1 . .
C C13 0.9398(3) 0.3592(3) 0.13168(13) 0.0541(5) Uani d . 1 . .
C C14 0.8902(2) 0.4919(3) 0.09643(12) 0.0527(5) Uani d . 1 . .
H H14 0.8433 0.4820 0.0371 0.063 Uiso calc R 1 . .
C C15 0.9105(2) 0.6405(2) 0.14989(12) 0.0475(4) Uani d . 1 . .
H H15 0.8776 0.7311 0.1262 0.057 Uiso calc R 1 . .
C C16 0.6634(2) 0.8009(2) 0.28300(11) 0.0453(4) Uani d . 1 . .
C C17 0.5732(2) 0.6376(2) 0.23238(12) 0.0471(4) Uani d . 1 . .
C C18 0.4858(2) 0.6136(2) 0.14858(12) 0.0498(5) Uani d . 1 . .
C C19 0.4738(3) 0.7494(3) 0.09026(15) 0.0764(7) Uani d . 1 . .
H H19A 0.3563 0.7645 0.0884 0.115 Uiso calc R 1 . .
H H19B 0.4969 0.7176 0.0312 0.115 Uiso calc R 1 . .
H H19C 0.5605 0.8544 0.1132 0.115 Uiso calc R 1 . .
C C20 0.4383(2) 0.3425(3) 0.17513(14) 0.0558(5) Uani d . 1 . .
C C21 0.3769(4) 0.1526(3) 0.16023(18) 0.0799(7) Uani d . 1 . .
H H21A 0.2505 0.1137 0.1641 0.120 Uiso calc R 1 . .
H H21B 0.4382 0.1043 0.2048 0.120 Uiso calc R 1 . .
H H21C 0.4023 0.1173 0.1023 0.120 Uiso calc R 1 . .

loop_
_atom_site_aniso_label
_atom_site_aniso_U_11
_atom_site_aniso_U_22
_atom_site_aniso_U_33
_atom_site_aniso_U_12
_atom_site_aniso_U_13
_atom_site_aniso_U_23
S1 0.0593(3) 0.0633(4) 0.0552(3) 0.0153(3) 0.0034(2) 0.0122(2)
Cl1 0.0961(5) 0.0658(4) 0.0907(5) 0.0316(3) -0.0026(3) -0.0189(3)
N1 0.0364(8) 0.0490(9) 0.0405(8) 0.0185(7) 0.0070(6) 0.0052(6)
N2 0.0451(9) 0.0614(10) 0.0577(10) 0.0276(8) 0.0029(7) -0.0021(8)
N3 0.0402(9) 0.0680(11) 0.0614(10) 0.0249(8) 0.0008(7) -0.0027(8)
N4 0.0550(10) 0.0589(11) 0.0559(10) 0.0203(9) -0.0029(8) -0.0027(8)
C1 0.0411(10) 0.0502(10) 0.0406(9) 0.0200(8) 0.0084(7) 0.0062(8)
C2 0.0439(10) 0.0467(10) 0.0384(9) 0.0135(8) 0.0085(7) 0.0095(8)
C3 0.0581(12) 0.0523(11) 0.0503(11) 0.0232(10) 0.0079(9) 0.0074(9)
C4 0.0691(13) 0.0485(11) 0.0486(11) 0.0115(10) 0.0044(9) 0.0009(9)
C5 0.0509(12) 0.0561(13) 0.0566(12) 0.0024(10) 0.0006(9) 0.0088(10)
C6 0.0384(10) 0.0640(13) 0.0588(12) 0.0106(9) 0.0084(8) 0.0072(10)
C7 0.0399(10) 0.0520(11) 0.0435(10) 0.0135(8) 0.0111(7) 0.0098(8)
C8 0.0342(9) 0.0601(12) 0.0501(10) 0.0192(9) 0.0110(8) 0.0049(9)
C9 0.0364(9) 0.0548(11) 0.0422(9) 0.0209(8) 0.0116(7) 0.0083(8)
C10 0.0362(9) 0.0540(11) 0.0435(10) 0.0190(8) 0.0112(7) 0.0054(8)
C11 0.0526(11) 0.0644(13) 0.0468(11) 0.0290(10) 0.0064(8) 0.0078(9)
C12 0.0618(12) 0.0573(12) 0.0628(13) 0.0308(11) 0.0119(10) 0.0114(10)
C13 0.0511(11) 0.0549(12) 0.0586(12) 0.0183(10) 0.0109(9) -0.0014(9)
C14 0.0518(11) 0.0665(13) 0.0436(10) 0.0232(10) 0.0066(8) 0.0011(9)
C15 0.0457(10) 0.0586(12) 0.0454(10) 0.0242(9) 0.0099(8) 0.0085(9)
C16 0.0344(9) 0.0608(12) 0.0442(10) 0.0189(9) 0.0041(7) 0.0053(9)
C17 0.0354(9) 0.0592(12) 0.0495(11) 0.0181(9) 0.0048(8) 0.0037(9)
C18 0.0460(10) 0.0538(11) 0.0521(11) 0.0215(9) -0.0021(8) -0.0002(9)
C19 0.0994(17) 0.0625(14) 0.0660(14) 0.0318(13) -0.0244(12) 0.0001(11)
C20 0.0501(11) 0.0564(12) 0.0623(13) 0.0169(10) 0.0088(9) 0.0039(10)
C21 0.0942(18) 0.0585(14) 0.0864(17) 0.0212(13) 0.0081(13) 0.0040(12)

loop_
_atom_type_symbol
_atom_type_description
_atom_type_scat_dispersion_real
_atom_type_scat_dispersion_imag
_atom_type_scat_source
S S 0.1246 0.1234 'International Tables Vol C Tables 4.2.6.8 and 6.1.1.4'
N N 0.0061 0.0033 'International Tables Vol C Tables 4.2.6.8 and 6.1.1.4'
Cl Cl 0.1484 0.1585 'International Tables Vol C Tables 4.2.6.8 and 6.1.1.4'
H H 0.0000 0.0000 'International Tables Vol C Tables 4.2.6.8 and 6.1.1.4'
C C 0.0033 0.0016 'International Tables Vol C Tables 4.2.6.8 and 6.1.1.4'

loop_
_geom_angle_atom_site_label_1
_geom_angle_atom_site_label_2
_geom_angle_atom_site_label_3
_geom_angle_site_symmetry_1
_geom_angle_site_symmetry_3
_geom_angle
_geom_angle_publ_flag
C17 S1 C20 . . 89.71(9) ?
C1 N1 C16 . . 104.18(13) ?
C1 N1 C9 . . 122.02(14) ?
C16 N1 C9 . . 133.80(15) ?
C1 N2 N3 . . 106.96(14) ?
C16 N3 N2 . . 109.14(14) ?
C20 N4 C18 . . 111.44(17) ?
N2 C1 N1 . . 110.74(15) ?
N2 C1 C2 . . 128.52(16) ?
N1 C1 C2 . . 120.68(14) ?
C3 C2 C7 . . 120.43(17) ?
C3 C2 C1 . . 122.28(16) ?
C7 C2 C1 . . 117.26(16) ?
C4 C3 C2 . . 119.62(18) ?
C4 C3 H3 . . 120.2 ?
C2 C3 H3 . . 120.2 ?
C3 C4 C5 . . 120.64(19) ?
C3 C4 H4 . . 119.7 ?
C5 C4 H4 . . 119.7 ?
C6 C5 C4 . . 120.41(19) ?
C6 C5 H5 . . 119.8 ?
C4 C5 H5 . . 119.8 ?
C5 C6 C7 . . 120.40(18) ?
C5 C6 H6 . . 119.8 ?
C7 C6 H6 . . 119.8 ?
C2 C7 C6 . . 118.48(17) ?
C2 C7 C8 . . 119.24(16) ?
C6 C7 C8 . . 122.28(16) ?
C9 C8 C7 . . 123.62(16) ?
C9 C8 H8 . . 118.2 ?
C7 C8 H8 . . 118.2 ?
C8 C9 N1 . . 116.99(16) ?
C8 C9 C10 . . 123.21(15) ?
N1 C9 C10 . . 119.80(14) ?
C11 C10 C15 . . 118.60(17) ?
C11 C10 C9 . . 119.53(16) ?
C15 C10 C9 . . 121.87(16) ?
C12 C11 C10 . . 121.00(18) ?
C12 C11 H11 . . 119.5 ?
C10 C11 H11 . . 119.5 ?
C13 C12 C11 . . 119.11(18) ?
C13 C12 H12 . . 120.4 ?
C11 C12 H12 . . 120.4 ?
C14 C13 C12 . . 121.03(18) ?
C14 C13 Cl1 . . 119.56(16) ?
C12 C13 Cl1 . . 119.41(16) ?
C13 C14 C15 . . 119.30(18) ?
C13 C14 H14 . . 120.3 ?
C15 C14 H14 . . 120.3 ?
C14 C15 C10 . . 120.84(18) ?
C14 C15 H15 . . 119.6 ?
C10 C15 H15 . . 119.6 ?
N3 C16 N1 . . 108.91(16) ?
N3 C16 C17 . . 123.14(15) ?
N1 C16 C17 . . 127.92(15) ?
C18 C17 C16 . . 126.79(17) ?
C18 C17 S1 . . 109.80(14) ?
C16 C17 S1 . . 123.38(14) ?
C17 C18 N4 . . 114.72(17) ?
C17 C18 C19 . . 125.94(18) ?
N4 C18 C19 . . 119.29(17) ?
C18 C19 H19A . . 109.5 ?
C18 C19 H19B . . 109.5 ?
H19A C19 H19B . . 109.5 ?
C18 C19 H19C . . 109.5 ?
H19A C19 H19C . . 109.5 ?
H19B C19 H19C . . 109.5 ?
N4 C20 C21 . . 124.4(2) ?
N4 C20 S1 . . 114.31(16) ?
C21 C20 S1 . . 121.26(17) ?
C20 C21 H21A . . 109.5 ?
C20 C21 H21B . . 109.5 ?
H21A C21 H21B . . 109.5 ?
C20 C21 H21C . . 109.5 ?
H21A C21 H21C . . 109.5 ?
H21B C21 H21C . . 109.5 ?

loop_
_geom_bond_atom_site_label_1
_geom_bond_atom_site_label_2
_geom_bond_site_symmetry_2
_geom_bond_distance
_geom_bond_publ_flag
S1 C17 . 1.7150(19) ?
S1 C20 . 1.722(2) ?
Cl1 C13 . 1.7387(19) ?
N1 C1 . 1.382(2) ?
N1 C16 . 1.392(2) ?
N1 C9 . 1.413(2) ?
N2 C1 . 1.310(2) ?
N2 N3 . 1.376(2) ?
N3 C16 . 1.313(2) ?
N4 C20 . 1.299(3) ?
N4 C18 . 1.378(2) ?
C1 C2 . 1.441(2) ?
C2 C3 . 1.394(2) ?
C2 C7 . 1.399(2) ?
C3 C4 . 1.374(3) ?
C3 H3 . 0.9300 ?
C4 C5 . 1.380(3) ?
C4 H4 . 0.9300 ?
C5 C6 . 1.372(2) ?
C5 H5 . 0.9300 ?
C6 C7 . 1.405(3) ?
C6 H6 . 0.9300 ?
C7 C8 . 1.435(2) ?
C8 C9 . 1.351(2) ?
C8 H8 . 0.9300 ?
C9 C10 . 1.475(2) ?
C10 C11 . 1.382(2) ?
C10 C15 . 1.389(2) ?
C11 C12 . 1.381(3) ?
C11 H11 . 0.9300 ?
C12 C13 . 1.379(3) ?
C12 H12 . 0.9300 ?
C13 C14 . 1.371(3) ?
C14 C15 . 1.381(2) ?
C14 H14 . 0.9300 ?
C15 H15 . 0.9300 ?
C16 C17 . 1.460(2) ?
C17 C18 . 1.365(3) ?
C18 C19 . 1.477(3) ?
C19 H19A . 0.9600 ?
C19 H19B . 0.9600 ?
C19 H19C . 0.9600 ?
C20 C21 . 1.490(3) ?
C21 H21A . 0.9600 ?
C21 H21B . 0.9600 ?
C21 H21C . 0.9600 ?

loop_
_geom_hbond_atom_site_label_D
_geom_hbond_atom_site_label_H
_geom_hbond_atom_site_label_A
_geom_hbond_site_symmetry_A
_geom_hbond_distance_DH
_geom_hbond_distance_HA
_geom_hbond_distance_DA
_geom_hbond_angle_DHA
_geom_hbond_publ_flag
C6 H6 N2 1_655 0.93 2.62 3.495(2) 158 yes
C8 H8 N3 1_655 0.93 2.51 3.383(2) 156 yes

loop_
_geom_torsion_atom_site_label_1
_geom_torsion_atom_site_label_2
_geom_torsion_atom_site_label_3
_geom_torsion_atom_site_label_4
_geom_torsion_site_symmetry_1
_geom_torsion_site_symmetry_2
_geom_torsion_site_symmetry_3
_geom_torsion_site_symmetry_4
_geom_torsion
_geom_torsion_publ_flag
C1 N2 N3 C16 . . . . -0.8(2) ?
N3 N2 C1 N1 . . . . 2.2(2) ?
N3 N2 C1 C2 . . . . -174.89(17) ?
C16 N1 C1 N2 . . . . -2.68(19) ?
C9 N1 C1 N2 . . . . 177.60(14) ?
C16 N1 C1 C2 . . . . 174.71(15) ?
C9 N1 C1 C2 . . . . -5.0(2) ?
N2 C1 C2 C3 . . . . 0.4(3) ?
N1 C1 C2 C3 . . . . -176.44(16) ?
N2 C1 C2 C7 . . . . 178.86(17) ?
N1 C1 C2 C7 . . . . 2.0(2) ?
C7 C2 C3 C4 . . . . -0.7(3) ?
C1 C2 C3 C4 . . . . 177.71(16) ?
C2 C3 C4 C5 . . . . 0.4(3) ?
C3 C4 C5 C6 . . . . 0.4(3) ?
C4 C5 C6 C7 . . . . -1.1(3) ?
C3 C2 C7 C6 . . . . 0.1(3) ?
C1 C2 C7 C6 . . . . -178.40(15) ?
C3 C2 C7 C8 . . . . 179.91(16) ?
C1 C2 C7 C8 . . . . 1.4(2) ?
C5 C6 C7 C2 . . . . 0.8(3) ?
C5 C6 C7 C8 . . . . -179.03(17) ?
C2 C7 C8 C9 . . . . -2.1(3) ?
C6 C7 C8 C9 . . . . 177.69(17) ?
C7 C8 C9 N1 . . . . -0.7(3) ?
C7 C8 C9 C10 . . . . 179.18(16) ?
C1 N1 C9 C8 . . . . 4.3(2) ?
C16 N1 C9 C8 . . . . -175.35(17) ?
C1 N1 C9 C10 . . . . -175.59(15) ?
C16 N1 C9 C10 . . . . 4.8(3) ?
C8 C9 C10 C11 . . . . 56.7(2) ?
N1 C9 C10 C11 . . . . -123.46(18) ?
C8 C9 C10 C15 . . . . -122.2(2) ?
N1 C9 C10 C15 . . . . 57.7(2) ?
C15 C10 C11 C12 . . . . -3.1(3) ?
C9 C10 C11 C12 . . . . 178.05(16) ?
C10 C11 C12 C13 . . . . 0.3(3) ?
C11 C12 C13 C14 . . . . 2.5(3) ?
C11 C12 C13 Cl1 . . . . -178.02(15) ?
C12 C13 C14 C15 . . . . -2.5(3) ?
Cl1 C13 C14 C15 . . . . 178.05(13) ?
C13 C14 C15 C10 . . . . -0.4(3) ?
C11 C10 C15 C14 . . . . 3.1(3) ?
C9 C10 C15 C14 . . . . -178.05(15) ?
N2 N3 C16 N1 . . . . -0.8(2) ?
N2 N3 C16 C17 . . . . 177.39(16) ?
C1 N1 C16 N3 . . . . 2.09(18) ?
C9 N1 C16 N3 . . . . -178.24(17) ?
C1 N1 C16 C17 . . . . -176.03(17) ?
C9 N1 C16 C17 . . . . 3.6(3) ?
N3 C16 C17 C18 . . . . 66.9(3) ?
N1 C16 C17 C18 . . . . -115.2(2) ?
N3 C16 C17 S1 . . . . -111.10(18) ?
N1 C16 C17 S1 . . . . 66.8(2) ?
C20 S1 C17 C18 . . . . 1.01(14) ?
C20 S1 C17 C16 . . . . 179.31(15) ?
C16 C17 C18 N4 . . . . -178.77(15) ?
S1 C17 C18 N4 . . . . -0.5(2) ?
C16 C17 C18 C19 . . . . 3.7(3) ?
S1 C17 C18 C19 . . . . -178.11(17) ?
C20 N4 C18 C17 . . . . -0.5(2) ?
C20 N4 C18 C19 . . . . 177.28(18) ?
C18 N4 C20 C21 . . . . -178.43(18) ?
C18 N4 C20 S1 . . . . 1.3(2) ?
C17 S1 C20 N4 . . . . -1.35(15) ?
C17 S1 C20 C21 . . . . 178.36(17) ?

loop_
_cod_related_entry_id
_cod_related_entry_database
_cod_related_entry_code
1 ChemSpider 24744845
